data_2238188
loop_
_publ_author_name
'Deng, Yi-Fang'
'Chen, Man-Sheng'
'Zhang, Chun-Hua'
'Nie, Xue'

_publ_section_title
;
 Poly[[tetraaquatetrakis[\m~3~-5-(pyridine-4-carboxamido)isophthalato]nickel(II)diterbium(III)]
 tetrahydrate]
;
_journal_coeditor_code HY2627
_journal_issue 7
_journal_name_full 'Acta Crystallographica Section E'
_journal_page_first m358
_journal_page_last m359
_journal_paper_doi 10.1107/S1600536813014876
_journal_volume 69
_journal_year 2013
_chemical_formula_iupac '[Ni Tb2 (C14 H8 N2 O5)4 (H2 O)4], 4H2 O'
_chemical_formula_moiety 'C56 H40 N8 Ni O24 Tb2, 4(H2 O)'
_chemical_formula_sum 'C56 H48 N8 Ni O28 Tb2'
_chemical_formula_weight 1657.57
_chemical_name_systematic
'Poly[[tetraaquatetrakis[\m~3~-5-(pyridine-4-carboxamido)isophthalato]nickel(II)diterbium(III)] tetrahydrate]'
_space_group_IT_number 2
_symmetry_cell_setting triclinic
_symmetry_space_group_name_Hall '-P 1'
_symmetry_space_group_name_H-M 'P -1'
_atom_sites_solution_hydrogens geom
_atom_sites_solution_primary direct
_atom_sites_solution_secondary difmap
_audit_creation_method SHELXL-97
_cell_angle_alpha 79.053(2)
_cell_angle_beta 78.7450(10)
_cell_angle_gamma 86.326(2)
_cell_formula_units_Z 1
_cell_length_a 10.2347(12)
_cell_length_b 10.8608(13)
_cell_length_c 13.7452(17)
_cell_measurement_reflns_used 3746
_cell_measurement_temperature 293(2)
_cell_measurement_theta_max 24.75
_cell_measurement_theta_min 2.13
_cell_volume 1470.6(3)
_computing_cell_refinement 'SAINT (Bruker, 2007)'
_computing_data_collection 'SMART (Bruker, 2007)'
_computing_data_reduction 'SAINT (Bruker, 2007)'
_computing_molecular_graphics 'XP in SHELXTL (Sheldrick, 2008) and DIAMOND (Brandenburg, 1999)'
_computing_publication_material 'SHELXTL (Sheldrick, 2008)'
_computing_structure_refinement 'SHELXTL (Sheldrick, 2008)'
_computing_structure_solution 'SHELXTL (Sheldrick, 2008)'
_diffrn_ambient_temperature 293(2)
_diffrn_measured_fraction_theta_full 0.981
_diffrn_measured_fraction_theta_max 0.981
_diffrn_measurement_device_type 'Bruker APEX CCD'
_diffrn_measurement_method '\f and \w scans'
_diffrn_radiation_monochromator graphite
_diffrn_radiation_source 'fine-focus sealed tube'
_diffrn_radiation_type MoK\a
_diffrn_radiation_wavelength 0.71073
_diffrn_reflns_av_R_equivalents 0.0449
_diffrn_reflns_av_sigmaI/netI 0.0665
_diffrn_reflns_limit_h_max 10
_diffrn_reflns_limit_h_min -12
_diffrn_reflns_limit_k_max 12
_diffrn_reflns_limit_k_min -12
_diffrn_reflns_limit_l_max 16
_diffrn_reflns_limit_l_min -15
_diffrn_reflns_number 7345
_diffrn_reflns_theta_full 25.02
_diffrn_reflns_theta_max 25.02
_diffrn_reflns_theta_min 2.03
_exptl_absorpt_coefficient_mu 2.795
_exptl_absorpt_correction_T_max 0.8073
_exptl_absorpt_correction_T_min 0.5783
_exptl_absorpt_correction_type multi-scan
_exptl_absorpt_process_details '(SADABS; Bruker, 2001)'
_exptl_crystal_colour green
_exptl_crystal_density_diffrn 1.872
_exptl_crystal_density_method 'not measured'
_exptl_crystal_description block
_exptl_crystal_F_000 822
_exptl_crystal_size_max 0.22
_exptl_crystal_size_mid 0.16
_exptl_crystal_size_min 0.08
_refine_diff_density_max 1.244
_refine_diff_density_min -0.850
_refine_ls_extinction_method none
_refine_ls_goodness_of_fit_ref 1.026
_refine_ls_hydrogen_treatment mixed
_refine_ls_matrix_type full
_refine_ls_number_parameters 434
_refine_ls_number_reflns 5088
_refine_ls_number_restraints 1
_refine_ls_restrained_S_all 1.026
_refine_ls_R_factor_all 0.0369
_refine_ls_R_factor_gt 0.0325
_refine_ls_shift/su_max 0.013
_refine_ls_shift/su_mean 0.000
_refine_ls_structure_factor_coef Fsqd
_refine_ls_weighting_details 'calc w=1/[\s^2^(Fo^2^)+(0.0233P)^2^] where P=(Fo^2^+2Fc^2^)/3'
_refine_ls_weighting_scheme calc
_refine_ls_wR_factor_gt 0.0725
_refine_ls_wR_factor_ref 0.0737
_reflns_number_gt 4486
_reflns_number_total 5088
_reflns_threshold_expression I>2\s(I)
_cod_data_source_file hy2627.cif
_cod_data_source_block I
_cod_original_cell_volume 1470.7(3)
_cod_database_code 2238188
_cod_database_fobs_code 2238188

loop_
_symmetry_equiv_pos_as_xyz
'x, y, z'
'-x, -y, -z'

loop_
_atom_site_type_symbol
_atom_site_label
_atom_site_fract_x
_atom_site_fract_y
_atom_site_fract_z
_atom_site_U_iso_or_equiv
_atom_site_adp_type
_atom_site_calc_flag
_atom_site_refinement_flags
_atom_site_occupancy
_atom_site_symmetry_multiplicity
Ni Ni1 1.0000 0.5000 0.5000 0.0250(2) Uani d S 1 2
Tb Tb1 0.68072(2) 0.07753(2) 0.702898(17) 0.01601(8) Uani d . 1 1
C C1 0.7020(4) 0.4733(4) 0.7262(3) 0.0183(11) Uani d . 1 1
C C2 0.6789(4) 0.4175(4) 0.8277(3) 0.0183(11) Uani d . 1 1
H H2 0.6736 0.3308 0.8459 0.022 Uiso calc R 1 1
C C3 0.6638(4) 0.4905(4) 0.9018(3) 0.0175(11) Uani d . 1 1
C C4 0.6652(4) 0.6204(4) 0.8744(3) 0.0178(10) Uani d . 1 1
H H4 0.6536 0.6703 0.9236 0.021 Uiso calc R 1 1
C C5 0.6839(4) 0.6748(4) 0.7733(3) 0.0158(10) Uani d . 1 1
C C6 0.7036(4) 0.6024(4) 0.6993(3) 0.0193(11) Uani d . 1 1
H H6 0.7179 0.6402 0.6317 0.023 Uiso calc R 1 1
C C7 0.6867(4) 0.8146(4) 0.7468(3) 0.0175(10) Uani d . 1 1
C C8 0.7334(5) 0.3941(4) 0.6453(4) 0.0204(11) Uani d . 1 1
C C9 0.6652(5) 0.4829(5) 1.0811(4) 0.0273(12) Uani d . 1 1
C C10 0.6518(5) 0.4003(5) 1.1831(4) 0.0236(12) Uani d . 1 1
C C11 0.6510(5) 0.2706(5) 1.2016(4) 0.0289(13) Uani d . 1 1
H H11 0.6537 0.2274 1.1489 0.035 Uiso calc R 1 1
C C12 0.6461(5) 0.2065(5) 1.2977(4) 0.0335(14) Uani d . 1 1
H H12 0.6461 0.1194 1.3084 0.040 Uiso calc R 1 1
C C13 0.6395(6) 0.3855(6) 1.3606(4) 0.0377(14) Uani d . 1 1
H H13 0.6341 0.4257 1.4154 0.045 Uiso calc R 1 1
C C14 0.6452(5) 0.4584(5) 1.2657(4) 0.0338(13) Uani d . 1 1
H H14 0.6446 0.5454 1.2574 0.041 Uiso calc R 1 1
C C15 1.0258(4) 0.1208(4) 0.8319(3) 0.0182(11) Uani d . 1 1
C C16 1.1580(5) 0.1051(4) 0.7839(3) 0.0202(11) Uani d . 1 1
H H16 1.1759 0.0885 0.7186 0.024 Uiso calc R 1 1
C C17 1.2619(4) 0.1142(4) 0.8325(3) 0.0188(11) Uani d . 1 1
C C18 1.2340(5) 0.1428(4) 0.9301(3) 0.0199(11) Uani d . 1 1
H H18 1.3034 0.1484 0.9636 0.024 Uiso calc R 1 1
C C19 1.1034(5) 0.1627(4) 0.9764(3) 0.0202(11) Uani d . 1 1
C C20 0.9994(5) 0.1486(4) 0.9280(3) 0.0202(11) Uani d . 1 1
H H20 0.9116 0.1578 0.9605 0.024 Uiso calc R 1 1
C C21 0.9089(5) 0.1091(4) 0.7832(4) 0.0190(11) Uani d . 1 1
C C22 1.4064(5) 0.0981(4) 0.7846(4) 0.0209(11) Uani d . 1 1
C C23 0.9939(5) 0.2964(5) 1.0918(4) 0.0243(12) Uani d . 1 1
C C24 0.9908(5) 0.3390(5) 1.1902(4) 0.0239(12) Uani d . 1 1
C C25 0.9825(5) 0.2574(5) 1.2813(4) 0.0249(12) Uani d . 1 1
H H25 0.9818 0.1711 1.2847 0.030 Uiso calc R 1 1
C C26 0.9751(5) 0.3078(5) 1.3671(4) 0.0259(12) Uani d . 1 1
H H26 0.9668 0.2531 1.4287 0.031 Uiso calc R 1 1
C C27 0.9848(5) 0.5064(5) 1.2781(4) 0.0260(12) Uani d . 1 1
H H27 0.9863 0.5924 1.2762 0.031 Uiso calc R 1 1
C C28 0.9886(5) 0.4653(5) 1.1899(4) 0.0254(12) Uani d . 1 1
H H28 0.9897 0.5224 1.1301 0.031 Uiso calc R 1 1
N N1 0.6471(4) 0.4307(4) 1.0036(3) 0.0198(9) Uani d . 1 1
H H1 0.6233 0.3539 1.0175 0.024 Uiso calc R 1 1
N N2 0.6415(4) 0.2613(4) 1.3772(3) 0.0351(12) Uani d . 1 1
N N3 1.0796(4) 0.2002(4) 1.0719(3) 0.0215(9) Uani d . 1 1
H H3 1.1205 0.1609 1.1182 0.026 Uiso calc R 1 1
N N4 0.9792(4) 0.4297(4) 1.3670(3) 0.0230(10) Uani d . 1 1
O O1 0.8077(3) 0.4367(3) 0.5645(2) 0.0279(8) Uani d . 1 1
O O2 0.6811(3) 0.2878(3) 0.6642(2) 0.0299(9) Uani d . 1 1
O O3 0.6713(4) 0.8705(3) 0.6617(2) 0.0331(9) Uani d . 1 1
O O4 0.7068(4) 0.8772(3) 0.8101(2) 0.0339(9) Uani d . 1 1
O O5 0.6912(5) 0.5911(4) 1.0737(3) 0.0543(13) Uani d . 1 1
O O6 0.9267(3) 0.0947(3) 0.6916(2) 0.0292(9) Uani d . 1 1
O O7 0.7926(3) 0.1150(3) 0.8333(2) 0.0223(8) Uani d . 1 1
O O8 1.4397(3) 0.0991(3) 0.6916(2) 0.0279(8) Uani d . 1 1
O O9 1.4954(3) 0.0850(4) 0.8377(2) 0.0389(10) Uani d . 1 1
O O10 0.9241(4) 0.3510(4) 1.0333(3) 0.0367(10) Uani d . 1 1
O O1W 0.9258(3) 0.6831(3) 0.4332(2) 0.0304(9) Uani d . 1 1
H H1WB 0.8653 0.7199 0.4703 0.036 Uiso d R 1 1
H H1WA 0.9887 0.7246 0.3992 0.036 Uiso d R 1 1
O O2W 0.7196(4) 0.0949(4) 0.5260(3) 0.0384(10) Uani d D 1 1
H H2WA 0.762(6) 0.038(5) 0.497(5) 0.08(3) Uiso d D 1 1
H H2WB 0.6846 0.1625 0.4985 0.046 Uiso d R 1 1
O O3W 0.2999(4) 0.1656(5) 0.5331(3) 0.0711(15) Uani d . 1 1
H H3WC 0.3276 0.1462 0.4754 0.085 Uiso d R 1 1
H H3WD 0.3569 0.1383 0.5705 0.085 Uiso d R 1 1
O O4W 0.4141(5) 0.8386(4) 0.9854(3) 0.0655(15) Uani d . 1 1
H H4WA 0.4330 0.9020 0.9390 0.079 Uiso d R 1 1
H H4WB 0.4387 0.8527 1.0378 0.079 Uiso d R 1 1

loop_
_atom_site_aniso_label
_atom_site_aniso_U_11
_atom_site_aniso_U_22
_atom_site_aniso_U_33
_atom_site_aniso_U_12
_atom_site_aniso_U_13
_atom_site_aniso_U_23
Ni1 0.0299(6) 0.0268(5) 0.0192(5) -0.0041(4) -0.0022(4) -0.0074(4)
Tb1 0.01649(14) 0.01550(13) 0.01686(13) -0.00072(9) -0.00436(9) -0.00362(9)
C1 0.018(3) 0.017(3) 0.019(3) -0.001(2) -0.004(2) -0.002(2)
C2 0.019(3) 0.015(3) 0.017(3) -0.002(2) 0.001(2) 0.001(2)
C3 0.011(2) 0.023(3) 0.016(3) 0.001(2) -0.001(2) 0.002(2)
C4 0.015(3) 0.020(3) 0.019(3) 0.001(2) -0.006(2) -0.004(2)
C5 0.014(2) 0.014(2) 0.019(3) -0.0025(19) -0.003(2) -0.001(2)
C6 0.019(3) 0.020(3) 0.017(3) -0.002(2) -0.001(2) 0.000(2)
C7 0.016(3) 0.017(3) 0.021(3) 0.000(2) -0.005(2) -0.005(2)
C8 0.021(3) 0.018(3) 0.024(3) 0.004(2) -0.010(2) -0.003(2)
C9 0.026(3) 0.031(3) 0.023(3) -0.002(2) -0.002(2) -0.001(2)
C10 0.016(3) 0.030(3) 0.023(3) -0.002(2) -0.004(2) -0.001(2)
C11 0.034(3) 0.028(3) 0.025(3) -0.006(2) -0.009(3) -0.002(2)
C12 0.038(3) 0.030(3) 0.032(3) -0.011(3) -0.011(3) 0.005(3)
C13 0.046(4) 0.052(4) 0.018(3) 0.005(3) -0.008(3) -0.012(3)
C14 0.040(4) 0.034(3) 0.027(3) -0.002(3) -0.007(3) -0.004(3)
C15 0.017(3) 0.019(3) 0.020(3) 0.001(2) -0.006(2) -0.004(2)
C16 0.022(3) 0.024(3) 0.015(2) 0.001(2) -0.003(2) -0.006(2)
C17 0.013(3) 0.024(3) 0.020(3) -0.001(2) -0.005(2) -0.002(2)
C18 0.017(3) 0.022(3) 0.024(3) -0.003(2) -0.011(2) -0.007(2)
C19 0.020(3) 0.024(3) 0.020(3) -0.001(2) -0.003(2) -0.010(2)
C20 0.016(3) 0.024(3) 0.022(3) 0.001(2) -0.002(2) -0.010(2)
C21 0.022(3) 0.016(3) 0.022(3) -0.001(2) -0.008(2) -0.006(2)
C22 0.022(3) 0.017(3) 0.024(3) 0.000(2) -0.004(2) -0.003(2)
C23 0.020(3) 0.032(3) 0.023(3) -0.005(2) -0.002(2) -0.012(2)
C24 0.014(3) 0.039(3) 0.020(3) 0.000(2) -0.004(2) -0.010(2)
C25 0.024(3) 0.032(3) 0.022(3) -0.002(2) -0.005(2) -0.011(2)
C26 0.028(3) 0.029(3) 0.019(3) -0.009(2) -0.003(2) -0.001(2)
C27 0.027(3) 0.025(3) 0.026(3) -0.002(2) -0.002(2) -0.006(2)
C28 0.029(3) 0.032(3) 0.016(3) 0.001(2) -0.005(2) -0.005(2)
N1 0.024(2) 0.016(2) 0.017(2) -0.0011(17) -0.0026(18) 0.0018(17)
N2 0.041(3) 0.040(3) 0.023(3) -0.010(2) -0.009(2) 0.004(2)
N3 0.020(2) 0.030(2) 0.016(2) 0.0027(18) -0.0079(18) -0.0040(18)
N4 0.020(2) 0.034(3) 0.017(2) -0.0042(19) -0.0025(18) -0.0100(19)
O1 0.028(2) 0.037(2) 0.0188(19) -0.0097(17) 0.0015(16) -0.0089(16)
O2 0.046(2) 0.0134(19) 0.030(2) -0.0048(16) -0.0039(18) -0.0058(15)
O3 0.068(3) 0.0138(19) 0.0196(19) -0.0010(17) -0.0143(19) -0.0012(15)
O4 0.067(3) 0.0150(19) 0.028(2) 0.0044(17) -0.027(2) -0.0068(15)
O5 0.111(4) 0.026(2) 0.031(2) -0.024(2) -0.023(2) -0.0010(18)
O6 0.019(2) 0.050(2) 0.023(2) -0.0029(17) -0.0051(16) -0.0159(17)
O7 0.0126(18) 0.035(2) 0.0232(19) -0.0012(15) -0.0038(15) -0.0134(15)
O8 0.0151(19) 0.050(2) 0.022(2) 0.0009(16) -0.0038(15) -0.0162(17)
O9 0.0142(19) 0.082(3) 0.021(2) 0.0050(19) -0.0062(16) -0.0094(19)
O10 0.038(2) 0.050(3) 0.029(2) 0.0195(19) -0.0152(19) -0.0220(18)
O1W 0.035(2) 0.031(2) 0.0230(19) 0.0021(17) 0.0013(17) -0.0064(16)
O2W 0.064(3) 0.030(2) 0.018(2) 0.004(2) -0.009(2) 0.0003(17)
O3W 0.059(3) 0.124(5) 0.027(2) 0.027(3) -0.013(2) -0.012(3)
O4W 0.137(5) 0.035(3) 0.027(2) -0.031(3) -0.014(3) -0.0027(19)

loop_
_atom_type_symbol
_atom_type_description
_atom_type_scat_dispersion_real
_atom_type_scat_dispersion_imag
_atom_type_scat_source
C C 0.0033 0.0016 'International Tables Vol C Tables 4.2.6.8 and 6.1.1.4'
H H 0.0000 0.0000 'International Tables Vol C Tables 4.2.6.8 and 6.1.1.4'
Ni Ni 0.3393 1.1124 'International Tables Vol C Tables 4.2.6.8 and 6.1.1.4'
Tb Tb -0.1723 4.1537 'International Tables Vol C Tables 4.2.6.8 and 6.1.1.4'
N N 0.0061 0.0033 'International Tables Vol C Tables 4.2.6.8 and 6.1.1.4'
O O 0.0106 0.0060 'International Tables Vol C Tables 4.2.6.8 and 6.1.1.4'

loop_
_geom_angle_atom_site_label_1
_geom_angle_atom_site_label_2
_geom_angle_atom_site_label_3
_geom_angle_site_symmetry_1
_geom_angle_site_symmetry_3
_geom_angle
O1 Ni1 O1 . 2_766 180.0000(10)
O1 Ni1 N4 . 1_554 87.40(13)
O1 Ni1 N4 2_766 1_554 92.60(13)
O1 Ni1 N4 . 2_767 92.60(13)
O1 Ni1 N4 2_766 2_767 87.40(13)
N4 Ni1 N4 1_554 2_767 180.0000(10)
O1 Ni1 O1W . . 92.84(13)
O1 Ni1 O1W 2_766 . 87.16(13)
N4 Ni1 O1W 1_554 . 88.99(14)
N4 Ni1 O1W 2_767 . 91.01(14)
O1 Ni1 O1W . 2_766 87.16(13)
O1 Ni1 O1W 2_766 2_766 92.84(13)
N4 Ni1 O1W 1_554 2_766 91.01(14)
N4 Ni1 O1W 2_767 2_766 88.99(14)
O1W Ni1 O1W . 2_766 180.00(17)
O2 Tb1 O2W . . 82.73(13)
O2 Tb1 O9 . 1_455 90.98(13)
O2W Tb1 O9 . 1_455 138.08(13)
O2 Tb1 O7 . . 81.89(12)
O2W Tb1 O7 . . 139.50(13)
O9 Tb1 O7 1_455 . 79.42(11)
O2 Tb1 O4 . 1_545 154.16(12)
O2W Tb1 O4 . 1_545 120.54(13)
O9 Tb1 O4 1_455 1_545 78.80(13)
O7 Tb1 O4 . 1_545 72.98(11)
O2 Tb1 O3 . 1_545 152.82(12)
O2W Tb1 O3 . 1_545 70.93(12)
O9 Tb1 O3 1_455 1_545 103.96(13)
O7 Tb1 O3 . 1_545 122.74(11)
O4 Tb1 O3 1_545 1_545 52.81(11)
O2 Tb1 O8 . 1_455 85.77(12)
O2W Tb1 O8 . 1_455 85.49(13)
O9 Tb1 O8 1_455 1_455 52.66(11)
O7 Tb1 O8 . 1_455 130.18(10)
O4 Tb1 O8 1_545 1_455 105.78(12)
O3 Tb1 O8 1_545 1_455 85.57(12)
O2 Tb1 O6 . . 84.52(12)
O2W Tb1 O6 . . 88.54(13)
O9 Tb1 O6 1_455 . 132.24(11)
O7 Tb1 O6 . . 52.86(10)
O4 Tb1 O6 1_545 . 85.04(12)
O3 Tb1 O6 1_545 . 101.01(12)
O8 Tb1 O6 1_455 . 169.17(11)
O2 Tb1 C7 . 1_545 178.33(13)
O2W Tb1 C7 . 1_545 96.05(14)
O9 Tb1 C7 1_455 1_545 90.69(14)
O7 Tb1 C7 . 1_545 98.38(12)
O4 Tb1 C7 1_545 1_545 26.52(12)
O3 Tb1 C7 1_545 1_545 26.32(12)
O8 Tb1 C7 1_455 1_545 95.29(12)
O6 Tb1 C7 . 1_545 94.32(12)
O2 Tb1 C22 . 1_455 87.76(13)
O2W Tb1 C22 . 1_455 111.81(15)
O9 Tb1 C22 1_455 1_455 26.29(12)
O7 Tb1 C22 . 1_455 104.77(12)
O4 Tb1 C22 1_545 1_455 92.83(13)
O3 Tb1 C22 1_545 1_455 95.67(13)
O8 Tb1 C22 1_455 1_455 26.37(12)
O6 Tb1 C22 . 1_455 157.14(13)
C7 Tb1 C22 1_545 1_455 93.76(13)
C6 C1 C2 . . 119.8(4)
C6 C1 C8 . . 119.5(4)
C2 C1 C8 . . 120.6(4)
C3 C2 C1 . . 120.4(4)
C3 C2 H2 . . 119.8
C1 C2 H2 . . 119.8
C2 C3 C4 . . 119.5(4)
C2 C3 N1 . . 118.9(4)
C4 C3 N1 . . 121.6(4)
C5 C4 C3 . . 119.5(4)
C5 C4 H4 . . 120.3
C3 C4 H4 . . 120.3
C6 C5 C4 . . 121.1(4)
C6 C5 C7 . . 121.0(4)
C4 C5 C7 . . 117.9(4)
C5 C6 C1 . . 119.6(4)
C5 C6 H6 . . 120.2
C1 C6 H6 . . 120.2
O3 C7 O4 . . 119.1(4)
O3 C7 C5 . . 120.9(4)
O4 C7 C5 . . 120.0(4)
O3 C7 Tb1 . 1_565 60.0(2)
O4 C7 Tb1 . 1_565 59.2(2)
C5 C7 Tb1 . 1_565 177.4(3)
O1 C8 O2 . . 124.1(4)
O1 C8 C1 . . 118.7(4)
O2 C8 C1 . . 117.2(4)
O5 C9 N1 . . 124.2(5)
O5 C9 C10 . . 118.2(5)
N1 C9 C10 . . 117.6(5)
C11 C10 C14 . . 117.0(5)
C11 C10 C9 . . 125.5(5)
C14 C10 C9 . . 117.4(5)
C12 C11 C10 . . 119.5(5)
C12 C11 H11 . . 120.3
C10 C11 H11 . . 120.3
N2 C12 C11 . . 123.9(5)
N2 C12 H12 . . 118.0
C11 C12 H12 . . 118.0
N2 C13 C14 . . 123.1(5)
N2 C13 H13 . . 118.4
C14 C13 H13 . . 118.4
C13 C14 C10 . . 119.4(5)
C13 C14 H14 . . 120.3
C10 C14 H14 . . 120.3
C20 C15 C16 . . 119.6(4)
C20 C15 C21 . . 117.5(4)
C16 C15 C21 . . 122.8(4)
C17 C16 C15 . . 120.7(4)
C17 C16 H16 . . 119.7
C15 C16 H16 . . 119.7
C16 C17 C18 . . 119.3(4)
C16 C17 C22 . . 123.0(4)
C18 C17 C22 . . 117.7(4)
C19 C18 C17 . . 120.2(4)
C19 C18 H18 . . 119.9
C17 C18 H18 . . 119.9
C18 C19 C20 . . 119.8(4)
C18 C19 N3 . . 118.6(4)
C20 C19 N3 . . 121.5(4)
C15 C20 C19 . . 120.3(4)
C15 C20 H20 . . 119.8
C19 C20 H20 . . 119.8
O7 C21 O6 . . 119.9(4)
O7 C21 C15 . . 119.5(4)
O6 C21 C15 . . 120.6(4)
O8 C22 O9 . . 119.1(4)
O8 C22 C17 . . 120.7(4)
O9 C22 C17 . . 120.1(4)
O8 C22 Tb1 . 1_655 62.0(2)
O9 C22 Tb1 . 1_655 57.1(2)
C17 C22 Tb1 . 1_655 176.4(3)
O10 C23 N3 . . 123.5(5)
O10 C23 C24 . . 119.8(5)
N3 C23 C24 . . 116.6(5)
C28 C24 C25 . . 118.6(5)
C28 C24 C23 . . 118.2(4)
C25 C24 C23 . . 123.1(5)
C26 C25 C24 . . 117.9(5)
C26 C25 H25 . . 121.0
C24 C25 H25 . . 121.0
N4 C26 C25 . . 124.0(5)
N4 C26 H26 . . 118.0
C25 C26 H26 . . 118.0
N4 C27 C28 . . 123.4(5)
N4 C27 H27 . . 118.3
C28 C27 H27 . . 118.3
C27 C28 C24 . . 119.4(5)
C27 C28 H28 . . 120.3
C24 C28 H28 . . 120.3
C9 N1 C3 . . 125.9(4)
C9 N1 H1 . . 117.1
C3 N1 H1 . . 117.1
C13 N2 C12 . . 117.1(5)
C23 N3 C19 . . 121.5(4)
C23 N3 H3 . . 119.3
C19 N3 H3 . . 119.3
C26 N4 C27 . . 116.7(4)
C26 N4 Ni1 . 1_556 121.8(3)
C27 N4 Ni1 . 1_556 121.1(3)
C8 O1 Ni1 . . 144.0(3)
C8 O2 Tb1 . . 154.9(3)
C7 O3 Tb1 . 1_565 93.7(3)
C7 O4 Tb1 . 1_565 94.2(3)
C21 O6 Tb1 . . 91.1(3)
C21 O7 Tb1 . . 96.0(3)
C22 O8 Tb1 . 1_655 91.6(3)
C22 O9 Tb1 . 1_655 96.6(3)
Ni1 O1W H1WB . . 117.5
Ni1 O1W H1WA . . 109.4
H1WB O1W H1WA . . 118.0
Tb1 O2W H2WA . . 122(5)
Tb1 O2W H2WB . . 111.0
H2WA O2W H2WB . . 127.1
H3WC O3W H3WD . . 108.6
H4WA O4W H4WB . . 107.8

loop_
_geom_bond_atom_site_label_1
_geom_bond_atom_site_label_2
_geom_bond_site_symmetry_2
_geom_bond_distance
Ni1 O1 . 2.096(3)
Ni1 N4 1_554 2.161(4)
Ni1 O1W . 2.181(3)
Tb1 O2 . 2.245(3)
Tb1 O2W . 2.359(4)
Tb1 O9 1_455 2.388(3)
Tb1 O7 . 2.413(3)
Tb1 O4 1_545 2.416(3)
Tb1 O3 1_545 2.433(3)
Tb1 O8 1_455 2.495(3)
Tb1 O6 . 2.509(3)
C1 C6 . 1.381(6)
C1 C2 . 1.392(6)
C1 C8 . 1.506(6)
C2 C3 . 1.385(6)
C2 H2 . 0.9300
C3 C4 . 1.389(6)
C3 N1 . 1.409(6)
C4 C5 . 1.384(6)
C4 H4 . 0.9300
C5 C6 . 1.377(6)
C5 C7 . 1.493(6)
C6 H6 . 0.9300
C7 O3 . 1.246(5)
C7 O4 . 1.255(5)
C8 O1 . 1.243(5)
C8 O2 . 1.264(5)
C9 O5 . 1.203(6)
C9 N1 . 1.345(6)
C9 C10 . 1.500(7)
C10 C11 . 1.384(7)
C10 C14 . 1.389(7)
C11 C12 . 1.365(7)
C11 H11 . 0.9300
C12 N2 . 1.331(7)
C12 H12 . 0.9300
C13 N2 . 1.324(7)
C13 C14 . 1.384(7)
C13 H13 . 0.9300
C14 H14 . 0.9300
C15 C20 . 1.383(6)
C15 C16 . 1.399(6)
C15 C21 . 1.504(6)
C16 C17 . 1.379(6)
C16 H16 . 0.9300
C17 C18 . 1.405(6)
C17 C22 . 1.511(6)
C18 C19 . 1.386(6)
C18 H18 . 0.9300
C19 C20 . 1.392(6)
C19 N3 . 1.418(6)
C20 H20 . 0.9300
C21 O7 . 1.257(5)
C21 O6 . 1.275(5)
C22 O8 . 1.255(5)
C22 O9 . 1.259(6)
C23 O10 . 1.225(6)
C23 N3 . 1.354(6)
C23 C24 . 1.505(7)
C24 C28 . 1.370(7)
C24 C25 . 1.381(7)
C25 C26 . 1.379(6)
C25 H25 . 0.9300
C26 N4 . 1.327(6)
C26 H26 . 0.9300
C27 N4 . 1.336(6)
C27 C28 . 1.361(7)
C27 H27 . 0.9300
C28 H28 . 0.9300
N1 H1 . 0.8600
N3 H3 . 0.8600
O1W H1WB . 0.8524
O1W H1WA . 0.8227
O2W H2WA . 0.849(5)
O2W H2WB . 0.8506
O3W H3WC . 0.8494
O3W H3WD . 0.8540
O4W H4WA . 0.8486
O4W H4WB . 0.8510

loop_
_geom_hbond_atom_site_label_D
_geom_hbond_atom_site_label_H
_geom_hbond_atom_site_label_A
_geom_hbond_site_symmetry_A
_geom_hbond_distance_DH
_geom_hbond_distance_HA
_geom_hbond_distance_DA
_geom_hbond_angle_DHA
N1 H1 O4W 2_667 0.86 2.16 3.000(6) 166
N3 H3 O4 2_767 0.86 2.17 2.958(6) 153
O1W H1WA O6 2_766 0.82 2.24 2.988(4) 151
O1W H1WB O3W 2_666 0.85 2.04 2.763(6) 143
O2W H2WA O3W 2_656 0.85(6) 2.47(6) 3.117(7) 134(5)
O2W H2WB N2 1_554 0.85 1.92 2.672(6) 147
O3W H3WC O3 2_666 0.85 1.92 2.736(5) 159
O3W H3WD O8 1_455 0.85 1.98 2.793(5) 160
O4W H4WA O9 1_465 0.85 2.25 3.088(6) 170
O4W H4WB O9 2_767 0.85 2.19 3.034(5) 172

loop_
_geom_torsion_atom_site_label_1
_geom_torsion_atom_site_label_2
_geom_torsion_atom_site_label_3
_geom_torsion_atom_site_label_4
_geom_torsion_site_symmetry_1
_geom_torsion_site_symmetry_4
_geom_torsion
C6 C1 C2 C3 . . -3.1(7)
C8 C1 C2 C3 . . 173.3(4)
C1 C2 C3 C4 . . 3.2(7)
C1 C2 C3 N1 . . -176.9(4)
C2 C3 C4 C5 . . -1.1(7)
N1 C3 C4 C5 . . 179.0(4)
C3 C4 C5 C6 . . -1.2(7)
C3 C4 C5 C7 . . -179.1(4)
C4 C5 C6 C1 . . 1.3(7)
C7 C5 C6 C1 . . 179.2(4)
C2 C1 C6 C5 . . 0.8(7)
C8 C1 C6 C5 . . -175.6(4)
C6 C5 C7 O3 . . 19.3(7)
C4 C5 C7 O3 . . -162.8(4)
C6 C5 C7 O4 . . -159.6(4)
C4 C5 C7 O4 . . 18.3(7)
C6 C1 C8 O1 . . 27.8(7)
C2 C1 C8 O1 . . -148.5(5)
C6 C1 C8 O2 . . -151.7(4)
C2 C1 C8 O2 . . 32.0(7)
O5 C9 C10 C11 . . -165.2(5)
N1 C9 C10 C11 . . 14.7(8)
O5 C9 C10 C14 . . 12.0(8)
N1 C9 C10 C14 . . -168.1(5)
C14 C10 C11 C12 . . -1.1(8)
C9 C10 C11 C12 . . 176.1(5)
C10 C11 C12 N2 . . 0.3(8)
N2 C13 C14 C10 . . 0.7(9)
C11 C10 C14 C13 . . 0.6(8)
C9 C10 C14 C13 . . -176.8(5)
C20 C15 C16 C17 . . 1.6(7)
C21 C15 C16 C17 . . -178.7(4)
C15 C16 C17 C18 . . -1.7(7)
C15 C16 C17 C22 . . 179.9(4)
C16 C17 C18 C19 . . -0.6(7)
C22 C17 C18 C19 . . 177.9(4)
C17 C18 C19 C20 . . 3.0(7)
C17 C18 C19 N3 . . -175.6(4)
C16 C15 C20 C19 . . 0.9(7)
C21 C15 C20 C19 . . -178.9(4)
C18 C19 C20 C15 . . -3.2(7)
N3 C19 C20 C15 . . 175.3(4)
C20 C15 C21 O7 . . -5.5(7)
C16 C15 C21 O7 . . 174.7(4)
C20 C15 C21 O6 . . 173.8(4)
C16 C15 C21 O6 . . -6.0(7)
C16 C17 C22 O8 . . 13.6(7)
C18 C17 C22 O8 . . -164.8(4)
C16 C17 C22 O9 . . -167.3(5)
C18 C17 C22 O9 . . 14.3(7)
O10 C23 C24 C28 . . -41.8(7)
N3 C23 C24 C28 . . 136.0(5)
O10 C23 C24 C25 . . 134.5(5)
N3 C23 C24 C25 . . -47.8(7)
C28 C24 C25 C26 . . -1.3(7)
C23 C24 C25 C26 . . -177.5(4)
C24 C25 C26 N4 . . -1.9(8)
N4 C27 C28 C24 . . -2.0(8)
C25 C24 C28 C27 . . 3.2(7)
C23 C24 C28 C27 . . 179.5(4)
O5 C9 N1 C3 . . 4.3(8)
C10 C9 N1 C3 . . -175.7(4)
C2 C3 N1 C9 . . 161.9(5)
C4 C3 N1 C9 . . -18.2(7)
C14 C13 N2 C12 . . -1.5(8)
C11 C12 N2 C13 . . 1.0(8)
O10 C23 N3 C19 . . 5.8(7)
C24 C23 N3 C19 . . -171.8(4)
C18 C19 N3 C23 . . 133.0(5)
C20 C19 N3 C23 . . -45.5(7)
C25 C26 N4 C27 . . 3.1(7)
C25 C26 N4 Ni1 . 1_556 -169.7(4)
C28 C27 N4 C26 . . -1.1(7)
C28 C27 N4 Ni1 . 1_556 171.7(4)
O2 C8 O1 Ni1 . . -119.0(5)
C1 C8 O1 Ni1 . . 61.6(7)
N4 Ni1 O1 C8 1_554 . 148.5(6)
N4 Ni1 O1 C8 2_767 . -31.5(6)
O1W Ni1 O1 C8 . . -122.6(6)
O1W Ni1 O1 C8 2_766 . 57.4(6)
O1 C8 O2 Tb1 . . 74.5(9)
C1 C8 O2 Tb1 . . -106.0(7)
O2W Tb1 O2 C8 . . -92.7(8)
O9 Tb1 O2 C8 1_455 . 128.9(8)
O7 Tb1 O2 C8 . . 49.7(7)
O4 Tb1 O2 C8 1_545 . 63.1(8)
O3 Tb1 O2 C8 1_545 . -107.0(8)
O8 Tb1 O2 C8 1_455 . -178.7(8)
O6 Tb1 O2 C8 . . -3.5(7)
C22 Tb1 O2 C8 1_455 . 154.9(8)
O4 C7 O3 Tb1 . 1_565 -3.9(5)
C5 C7 O3 Tb1 . 1_565 177.1(4)
O3 C7 O4 Tb1 . 1_565 4.0(5)
C5 C7 O4 Tb1 . 1_565 -177.1(4)
O7 C21 O6 Tb1 . . -3.3(4)
C15 C21 O6 Tb1 . . 177.3(4)
O2 Tb1 O6 C21 . . 85.9(3)
O2W Tb1 O6 C21 . . 168.7(3)
O9 Tb1 O6 C21 1_455 . -0.5(3)
O7 Tb1 O6 C21 . . 1.9(2)
O4 Tb1 O6 C21 1_545 . -70.5(3)
O3 Tb1 O6 C21 1_545 . -121.1(3)
O8 Tb1 O6 C21 1_455 . 112.2(6)
C7 Tb1 O6 C21 1_545 . -95.3(3)
C22 Tb1 O6 C21 1_455 . 15.1(5)
O6 C21 O7 Tb1 . . 3.5(5)
C15 C21 O7 Tb1 . . -177.2(4)
O2 Tb1 O7 C21 . . -91.2(3)
O2W Tb1 O7 C21 . . -22.5(4)
O9 Tb1 O7 C21 1_455 . 176.3(3)
O4 Tb1 O7 C21 1_545 . 94.9(3)
O3 Tb1 O7 C21 1_545 . 76.4(3)
O8 Tb1 O7 C21 1_455 . -168.6(3)
O6 Tb1 O7 C21 . . -1.9(3)
C7 Tb1 O7 C21 1_545 . 87.1(3)
C22 Tb1 O7 C21 1_455 . -176.7(3)
O9 C22 O8 Tb1 . 1_655 -1.7(5)
C17 C22 O8 Tb1 . 1_655 177.4(4)
O8 C22 O9 Tb1 . 1_655 1.8(5)
C17 C22 O9 Tb1 . 1_655 -177.3(4)
